data_2233922
loop_
_publ_author_name
'Gruber, Tobias'
'Schofield, Christopher J.'
'Thompson, Amber L.'

_publ_section_title
;
 3-Methoxy-3-oxopropanaminium chloride
;
_journal_coeditor_code LH5384
_journal_issue 3
_journal_name_full 'Acta Crystallographica Section E'
_journal_page_first o595
_journal_paper_doi 10.1107/S1600536812003297
_journal_volume 68
_journal_year 2012
_chemical_formula_iupac 'C4 H10 N O2 +, Cl -'
_chemical_formula_moiety 'C4 H10 N O2 +, Cl -'
_chemical_formula_sum 'C4 H10 Cl N O2'
_chemical_formula_weight 139.58
_chemical_name_systematic
;
3-Methoxy-3-oxopropanaminium chloride
;
_space_group_IT_number 14
_symmetry_cell_setting monoclinic
_symmetry_space_group_name_Hall '-P 2ybc'
_symmetry_space_group_name_H-M 'P 1 21/c 1'
_atom_sites_solution_hydrogens difmap
_atom_sites_solution_primary direct
_audit_creation_method CRYSTALS_ver_14.23
_cell_angle_alpha 90
_cell_angle_beta 99.4638(10)
_cell_angle_gamma 90
_cell_formula_units_Z 4
_cell_length_a 9.8469(2)
_cell_length_b 5.32630(10)
_cell_length_c 13.2804(2)
_cell_measurement_reflns_used 1729
_cell_measurement_temperature 150
_cell_measurement_theta_max 27
_cell_measurement_theta_min 5
_cell_volume 687.04(2)
_computing_cell_refinement 'DENZO and SCALEPACK (Otwinowski & Minor, 1997)'
_computing_data_collection 'COLLECT (Nonius, 2001).'
_computing_data_reduction 'DENZO and SCALEPACK (Otwinowski & Minor, 1997)'
_computing_molecular_graphics 'CAMERON (Watkin <i>et al.</i>, 1996)'
_computing_publication_material 'CRYSTALS (Betteridge <i>et al.</i>, 2003) and PLATON (Spek, 2009)'
_computing_structure_refinement 'CRYSTALS (Betteridge <i>et al.</i>, 2003)'
_computing_structure_solution 'SIR92 (Altomare <i>et al.</i>, 1994)'
_diffrn_ambient_temperature 150
_diffrn_measured_fraction_theta_full 0.992
_diffrn_measured_fraction_theta_max 0.992
_diffrn_measurement_device Area
_diffrn_measurement_device_type 'Nonius KappaCCD'
_diffrn_measurement_method \w
_diffrn_radiation_monochromator graphite
_diffrn_radiation_type 'Mo K\a'
_diffrn_radiation_wavelength 0.71073
_diffrn_reflns_av_R_equivalents 0.014
_diffrn_reflns_limit_h_max 12
_diffrn_reflns_limit_h_min -12
_diffrn_reflns_limit_k_max 6
_diffrn_reflns_limit_k_min -6
_diffrn_reflns_limit_l_max 17
_diffrn_reflns_limit_l_min -17
_diffrn_reflns_number 14336
_diffrn_reflns_theta_full 27.484
_diffrn_reflns_theta_max 27.484
_diffrn_reflns_theta_min 5.158
_diffrn_standards_number 0
_exptl_absorpt_coefficient_mu 0.474
_exptl_absorpt_correction_T_max 0.96
_exptl_absorpt_correction_T_min 0.94
_exptl_absorpt_correction_type multi-scan
_exptl_absorpt_process_details 'DENZO/SCALEPACK (Otwinowski & Minor, 1997)'
_exptl_crystal_colour clear_pale_colourless
_exptl_crystal_density_diffrn 1.349
_exptl_crystal_density_method 'not measured'
_exptl_crystal_description block
_exptl_crystal_F_000 296
_exptl_crystal_size_max 0.280
_exptl_crystal_size_mid 0.130
_exptl_crystal_size_min 0.080
_refine_diff_density_max 0.25
_refine_diff_density_min -0.28
_refine_ls_extinction_method None
_refine_ls_goodness_of_fit_ref 0.9248
_refine_ls_hydrogen_treatment constr
_refine_ls_matrix_type full
_refine_ls_number_parameters 73
_refine_ls_number_reflns 1563
_refine_ls_number_restraints 0
_refine_ls_R_factor_all 0.0356
_refine_ls_R_factor_gt 0.0316
_refine_ls_shift/su_max 0.0008315
_refine_ls_shift/su_mean 0.0000573
_refine_ls_structure_factor_coef Fsqd
_refine_ls_weighting_details
;
Method, part 1, Chebychev polynomial, (Watkin, 1994; Prince, 1982)
[weight] = 1.0/[A~0~*T~0~(x)+A~1~*T~1~(x) ... +A~n-1~]*T~n-1~(x)]
where A~i~ are the Chebychev coefficients listed below and x= Fcalc/Fmax
Method = Robust Weighting (Prince, 1982)
W = [weight] * [1-(deltaF/6*sigmaF)^2^]^2^
A~i~ are: 37.6 62.5 38.0 16.9 4.31
;
_refine_ls_weighting_scheme calc
_refine_ls_wR_factor_all 0.0803
_refine_ls_wR_factor_gt 0.0728
_refine_ls_wR_factor_ref 0.0803
_reflns_number_gt 1413
_reflns_number_total 1563
_reflns_threshold_expression I>2\s(I)
_cod_data_source_file lh5384.cif
_cod_data_source_block I
_cod_original_sg_symbol_H-M 'P 21/c'
_cod_original_formula_sum 'C4 H10 Cl1 N1 O2'
_cod_database_code 2233922
_cod_database_fobs_code 2233922

loop_
_symmetry_equiv_pos_as_xyz
x,y,z
-x,-y,-z
-x,y+1/2,-z+1/2
x,-y+1/2,z+1/2

loop_
_atom_site_type_symbol
_atom_site_label
_atom_site_fract_x
_atom_site_fract_y
_atom_site_fract_z
_atom_site_U_iso_or_equiv
_atom_site_adp_type
_atom_site_occupancy
Cl Cl1 0.92411(3) 0.72604(6) 0.59816(2) 0.0244 Uani 1.0000
O O2 0.72167(10) 1.11170(19) 0.75243(7) 0.0236 Uani 1.0000
C C3 0.62577(14) 1.0662(3) 0.66935(11) 0.0241 Uani 1.0000
O O4 0.53381(11) 0.9165(2) 0.66871(8) 0.0335 Uani 1.0000
C C5 0.64993(16) 1.2257(3) 0.58178(12) 0.0307 Uani 1.0000
C C6 0.70489(15) 0.9789(3) 0.84455(10) 0.0257 Uani 1.0000
C C7 0.76188(14) 0.7166(3) 0.84666(10) 0.0240 Uani 1.0000
N N8 0.91018(12) 0.7208(2) 0.83652(9) 0.0235 Uani 1.0000
H H51 0.7403 1.1944 0.5697 0.0451 Uiso 1.0000
H H52 0.6422 1.3972 0.6003 0.0448 Uiso 1.0000
H H53 0.5842 1.1883 0.5224 0.0448 Uiso 1.0000
H H61 0.7569 1.0756 0.8995 0.0291 Uiso 1.0000
H H62 0.6067 0.9749 0.8523 0.0288 Uiso 1.0000
H H71 0.7136 0.6156 0.7909 0.0287 Uiso 1.0000
H H72 0.7551 0.6399 0.9112 0.0286 Uiso 1.0000
H H81 0.9506 0.5763 0.8594 0.0342 Uiso 1.0000
H H82 0.9161 0.7420 0.7690 0.0341 Uiso 1.0000
H H83 0.9517 0.8494 0.8726 0.0346 Uiso 1.0000

loop_
_atom_site_aniso_label
_atom_site_aniso_U_11
_atom_site_aniso_U_22
_atom_site_aniso_U_33
_atom_site_aniso_U_12
_atom_site_aniso_U_13
_atom_site_aniso_U_23
Cl1 0.02820(19) 0.02258(18) 0.02136(18) -0.00083(12) 0.00108(12) -0.00105(12)
O2 0.0248(5) 0.0223(5) 0.0222(5) -0.0002(4) -0.0009(4) 0.0002(4)
C3 0.0238(6) 0.0228(6) 0.0243(6) 0.0016(5) -0.0005(5) -0.0012(5)
O4 0.0303(5) 0.0348(6) 0.0329(6) -0.0080(5) -0.0025(4) 0.0039(5)
C5 0.0332(8) 0.0305(8) 0.0268(7) -0.0027(6) 0.0000(6) 0.0047(6)
C6 0.0292(7) 0.0278(7) 0.0200(6) 0.0021(6) 0.0041(5) -0.0010(5)
C7 0.0268(7) 0.0229(6) 0.0215(6) -0.0016(5) 0.0017(5) 0.0021(5)
N8 0.0287(6) 0.0202(5) 0.0208(5) 0.0032(4) 0.0015(4) 0.0012(4)

loop_
_atom_type_symbol
_atom_type_scat_Cromer_Mann_a1
_atom_type_scat_Cromer_Mann_a2
_atom_type_scat_Cromer_Mann_a3
_atom_type_scat_Cromer_Mann_a4
_atom_type_scat_Cromer_Mann_b1
_atom_type_scat_Cromer_Mann_b2
_atom_type_scat_Cromer_Mann_b3
_atom_type_scat_Cromer_Mann_b4
_atom_type_scat_Cromer_Mann_c
_atom_type_scat_dispersion_real
_atom_type_scat_dispersion_imag
_atom_type_scat_source
C 2.3100 1.0200 1.5886 0.8650 20.8439 10.2075 0.5687 51.6512 0.2156 0.0033 0.0016 'International Tables Vol C 4.2.6.8 and 6.1.1.4'
H 0.4930 0.3229 0.1402 0.0408 10.5109 26.1257 3.1424 57.7998 0.0030 0.0000 0.0000 'International Tables Vol C 4.2.6.8 and 6.1.1.4'
Cl 11.4604 7.1964 6.2556 1.6455 0.0104 1.1662 18.5194 47.7784 -9.5574 0.1484 0.1585 'International Tables Vol C 4.2.6.8 and 6.1.1.4'
N 12.2126 3.1322 2.0125 1.1663 0.0057 9.8933 28.9975 0.5826 -11.5290 0.0061 0.0033 'International Tables Vol C 4.2.6.8 and 6.1.1.4'
O 3.0485 2.2868 1.5463 0.8670 13.2771 5.7011 0.3239 32.9089 0.2508 0.0106 0.0060 'International Tables Vol C 4.2.6.8 and 6.1.1.4'

loop_
_geom_angle_atom_site_label_1
_geom_angle_atom_site_label_2
_geom_angle_atom_site_label_3
_geom_angle
_geom_angle_publ_flag
C3 O2 C6 116.20(11) n
O2 C3 O4 123.21(13) n
O2 C3 C5 110.81(12) n
O4 C3 C5 125.98(13) n
C3 C5 H51 107.9 no
C3 C5 H52 108.4 no
H51 C5 H52 109.3 no
C3 C5 H53 110.6 no
H51 C5 H53 110.7 no
H52 C5 H53 109.9 no
O2 C6 C7 112.08(11) n
O2 C6 H61 104.9 no
C7 C6 H61 109.3 no
O2 C6 H62 110.3 no
C7 C6 H62 110.2 no
H61 C6 H62 109.8 no
C6 C7 N8 110.65(11) n
C6 C7 H71 111.4 no
N8 C7 H71 107.7 no
C6 C7 H72 109.3 no
N8 C7 H72 107.5 no
H71 C7 H72 110.2 no
C7 N8 H81 110.1 no
C7 N8 H82 108.2 no
H81 N8 H82 110.0 no
C7 N8 H83 109.3 no
H81 N8 H83 109.7 no
H82 N8 H83 109.5 no

loop_
_geom_bond_atom_site_label_1
_geom_bond_atom_site_label_2
_geom_bond_distance
_geom_bond_publ_flag
O2 C3 1.3509(16) n
O2 C6 1.4459(17) n
C3 O4 1.2057(18) n
C3 C5 1.490(2) n
C5 H51 0.945 no
C5 H52 0.952 no
C5 H53 0.955 no
C6 C7 1.504(2) n
C6 H61 0.968 no
C6 H62 0.989 no
C7 N8 1.4886(18) n
C7 H71 0.973 no
C7 H72 0.961 no
N8 H81 0.896 no
N8 H82 0.915 no
N8 H83 0.895 no

loop_
_geom_hbond_atom_site_label_D
_geom_hbond_atom_site_label_H
_geom_hbond_atom_site_label_A
_geom_hbond_site_symmetry_A
_geom_hbond_distance_DH
_geom_hbond_distance_HA
_geom_hbond_distance_DA
_geom_hbond_angle_DHA
_geom_hbond_publ_flag
N8 H81 Cl1 3_746 0.896 2.2566 3.1456(12) 171.32(3) yes
N8 H82 Cl1 . 0.915 2.2851 3.1910(12) 170.64(3) yes
N8 H83 Cl1 3_756 0.895 2.3484 3.1923(12) 157.11(3) yes
C5 H53 O4 2_676 0.955 2.6710 3.5965(18) 163.27(4) yes
C7 H72 Cl1 4_565 0.961 2.8438 3.4708(14) 123.70(3) yes

loop_
_cod_related_entry_id
_cod_related_entry_database
_cod_related_entry_code
1 ChemSpider 14238913
